data_6000464
loop_
_publ_author_name
'Barthelet, K.'
'Riou, D.'
'Ferey, G.'

_publ_section_title
;
 Hydrothermal synthesis and structure determination of
 Ag-3((VO2)-O-V){O3P-CH2-PO3} or MIL-42: a new vanadium(V)
 methylendiphosphonate inserting silver cations
;
_journal_name_full 'Solid State Sciences'
_journal_page_first 203
_journal_page_last 209
_journal_paper_doi 10.1016/S1293-2558(00)01132-8
_journal_volume 3
_journal_year 2001
_chemical_formula_sum 'C H2 Ag3 O9 P2 V'
_space_group_name_H-M_alt 'P 1 21/n 1'
_cell_angle_alpha 90.000
_cell_angle_beta 100.720
_cell_angle_gamma 90.000
_cell_length_a 8.9404
_cell_length_b 8.0226
_cell_length_c 11.7395
_cell_volume 827.32
_cod_database_code 6000464

loop_
_atom_site_label
_atom_site_fract_x
_atom_site_fract_y
_atom_site_fract_z
? ? ? ?
